data_1556521
loop_
_publ_author_name
'Takahashi, K.'
'Sakurai, T.'
'Zhang, W.-M.'
'Okubo, S.'
'Ohta, H.'
'Yamamoto, T.'
'Einaga, Y.'
'Mori, H.'

_publ_section_title
;
 Spin-Singlet Transition in the Magnetic Hybrid Compound from a
 Spin-Crossover Fe(III) Cation and pi-Radical Anion
;
_journal_name_full Inorganics
_journal_page_first 54
_journal_paper_doi 10.3390/inorganics5030054
_journal_volume 5
_journal_year 2017
_chemical_formula_moiety 'C32 H22 Fe N4 O2, C8 N4 Ni S4'
_chemical_formula_sum 'C40 H22 Fe N8 Ni O2 S4'
_chemical_formula_weight 889.45
_space_group_crystal_system triclinic
_space_group_IT_number 2
_space_group_name_Hall '-P 1'
_space_group_name_H-M_alt 'P -1'
_atom_sites_solution_hydrogens geom
_atom_sites_solution_primary direct
_atom_sites_solution_secondary difmap
_cell_angle_alpha 65.962(11)
_cell_angle_beta 85.184(14)
_cell_angle_gamma 65.815(9)
_cell_formula_units_Z 2
_cell_length_a 11.7638(6)
_cell_length_b 13.5893(5)
_cell_length_c 14.1000(10)
_cell_measurement_reflns_used 7103
_cell_measurement_temperature 293
_cell_measurement_theta_max 27.47
_cell_measurement_theta_min 3.06
_cell_volume 1868.6(3)
_computing_cell_refinement CrystalClear
_computing_data_collection 'CrystalClear (Rigaku/MSC Inc., 2006)'
_computing_data_reduction CrystalClear
_computing_molecular_graphics 'CrystalStructure 4.2.4'
_computing_publication_material 'CrystalStructure 4.2.4 (Rigaku, 2016)'
_computing_structure_refinement 'SHELXL Version 2016/6 (Sheldrick, 2008)'
_computing_structure_solution 'SIR92 (Altomare, et al., 1994)'
_diffrn_ambient_temperature 293
_diffrn_detector_area_resol_mean 7.314
_diffrn_measured_fraction_theta_full 0.992
_diffrn_measured_fraction_theta_max 0.969
_diffrn_measurement_device_type 'Rigaku Mercury70'
_diffrn_measurement_method \w
_diffrn_radiation_type 'Mo K\a'
_diffrn_radiation_wavelength 0.71070
_diffrn_reflns_av_R_equivalents 0.0214
_diffrn_reflns_Laue_measured_fraction_full 0.992
_diffrn_reflns_Laue_measured_fraction_max 0.969
_diffrn_reflns_limit_h_max 15
_diffrn_reflns_limit_h_min -14
_diffrn_reflns_limit_k_max 17
_diffrn_reflns_limit_k_min -16
_diffrn_reflns_limit_l_max 18
_diffrn_reflns_limit_l_min -16
_diffrn_reflns_number 20124
_diffrn_reflns_point_group_measured_fraction_full 0.992
_diffrn_reflns_point_group_measured_fraction_max 0.969
_diffrn_reflns_theta_full 25.241
_diffrn_reflns_theta_max 27.567
_diffrn_reflns_theta_min 3.049
_diffrn_standards_interval_count .
_diffrn_standards_number 0
_exptl_absorpt_coefficient_mu 1.165
_exptl_absorpt_correction_T_max 0.943
_exptl_absorpt_correction_T_min 0.819
_exptl_absorpt_correction_type multi-scan
_exptl_absorpt_process_details 'REQAB (Rigaku, 1998)'
_exptl_crystal_colour black
_exptl_crystal_density_diffrn 1.581
_exptl_crystal_density_method 'not measured'
_exptl_crystal_description platelet
_exptl_crystal_F_000 904.00
_exptl_crystal_size_max 0.200
_exptl_crystal_size_mid 0.200
_exptl_crystal_size_min 0.050
_refine_diff_density_max 0.90
_refine_diff_density_min -0.66
_refine_ls_extinction_method none
_refine_ls_goodness_of_fit_ref 1.062
_refine_ls_hydrogen_treatment constr
_refine_ls_number_parameters 505
_refine_ls_number_reflns 8382
_refine_ls_number_restraints 0
_refine_ls_R_factor_all 0.0600
_refine_ls_R_factor_gt 0.0468
_refine_ls_shift/su_max 0.001
_refine_ls_structure_factor_coef Fsqd
_refine_ls_weighting_details 'w = 1/[\s^2^(Fo^2^)+(0.0845P)^2^+0.0757P] where P=(Fo^2^+2Fc^2^)/3'
_refine_ls_weighting_scheme calc
_refine_ls_wR_factor_gt 0.1228
_refine_ls_wR_factor_ref 0.1427
_reflns_Friedel_coverage 0.000
_reflns_Friedel_fraction_full .
_reflns_Friedel_fraction_max .
_reflns_number_gt 6421
_reflns_number_total 8382
_reflns_threshold_expression F^2^>2.0\s(F^2^)
_cod_data_source_file 293K.cif
_cod_data_source_block Feqsal_Nimnt_293K
_cod_original_cell_volume 1868.5(3)
_cod_database_code 1556521

loop_
_space_group_symop_id
_space_group_symop_operation_xyz
1 +X,+Y,+Z
2 -X,-Y,-Z

loop_
_atom_site_label
_atom_site_type_symbol
_atom_site_fract_x
_atom_site_fract_y
_atom_site_fract_z
_atom_site_U_iso_or_equiv
_atom_site_adp_type
_atom_site_occupancy
_atom_site_site_symmetry_order
_atom_site_calc_flag
_atom_site_refinement_flags_posn
_atom_site_refinement_flags_adp
_atom_site_refinement_flags_occupancy
_atom_site_disorder_assembly
_atom_site_disorder_group
Ni1 Ni 0.18037(3) 0.93421(3) -0.02837(2) 0.04380(12) Uani 1 1 d . . . . .
Fe1 Fe 0.40937(3) 0.42926(3) 0.32784(3) 0.04501(13) Uani 1 1 d . . . . .
S1 S 0.08872(7) 0.93080(7) -0.15166(5) 0.05339(18) Uani 1 1 d . . . . .
S2 S 0.12461(6) 0.80740(6) 0.08951(5) 0.04946(17) Uani 1 1 d . . . . .
S3 S 0.23110(7) 1.06510(7) -0.14532(5) 0.05429(19) Uani 1 1 d . . . . .
S4 S 0.26995(7) 0.93885(6) 0.09493(5) 0.05243(18) Uani 1 1 d . . . . .
O1 O 0.3722(2) 0.32661(17) 0.45600(14) 0.0575(5) Uani 1 1 d . . . . .
O2 O 0.5804(2) 0.32208(19) 0.34177(17) 0.0676(6) Uani 1 1 d . . . . .
N1 N 0.3256(2) 0.36970(18) 0.24981(16) 0.0443(5) Uani 1 1 d . . . . .
N2 N 0.40919(19) 0.53604(18) 0.16176(16) 0.0428(5) Uani 1 1 d . . . . .
N3 N 0.4739(2) 0.53735(19) 0.36271(16) 0.0474(5) Uani 1 1 d . . . . .
N4 N 0.2404(2) 0.5664(2) 0.33727(17) 0.0497(5) Uani 1 1 d . . . . .
N5 N -0.1164(3) 0.8039(3) -0.1939(2) 0.0802(8) Uani 1 1 d . . . . .
N6 N -0.0500(3) 0.6259(3) 0.1249(3) 0.0777(8) Uani 1 1 d . . . . .
N7 N 0.3853(3) 1.2613(3) -0.1839(2) 0.0889(10) Uani 1 1 d . . . . .
N8 N 0.4318(3) 1.1005(3) 0.1420(2) 0.0757(8) Uani 1 1 d . . . . .
C1 C 0.3589(3) 0.2284(2) 0.4800(2) 0.0493(6) Uani 1 1 d . . . . .
C2 C 0.3686(3) 0.1515(3) 0.5843(2) 0.0648(8) Uani 1 1 d . . . . .
H1 H 0.380902 0.172416 0.636525 0.078 Uiso 1 1 calc R U . . .
C3 C 0.3604(4) 0.0463(3) 0.6113(3) 0.0779(10) Uani 1 1 d . . . . .
H2 H 0.369390 -0.004326 0.681409 0.093 Uiso 1 1 calc R U . . .
C4 C 0.3387(4) 0.0139(3) 0.5355(3) 0.0837(11) Uani 1 1 d . . . . .
H3 H 0.334628 -0.058571 0.554549 0.100 Uiso 1 1 calc R U . . .
C5 C 0.3234(4) 0.0886(3) 0.4332(3) 0.0752(10) Uani 1 1 d . . . . .
H4 H 0.306061 0.067894 0.382601 0.090 Uiso 1 1 calc R U . . .
C6 C 0.3333(3) 0.1971(2) 0.4027(2) 0.0541(7) Uani 1 1 d . . . . .
C7 C 0.3158(3) 0.2691(2) 0.2938(2) 0.0514(6) Uani 1 1 d . . . . .
H5 H 0.295461 0.241684 0.249855 0.062 Uiso 1 1 calc R U . . .
C8 C 0.2969(2) 0.4350(2) 0.1402(2) 0.0457(6) Uani 1 1 d . . . . .
C9 C 0.2267(3) 0.4208(3) 0.0768(2) 0.0566(7) Uani 1 1 d . . . . .
H6 H 0.191577 0.366138 0.105669 0.068 Uiso 1 1 calc R U . . .
C10 C 0.2088(3) 0.4887(3) -0.0306(2) 0.0619(8) Uani 1 1 d . . . . .
H7 H 0.160728 0.479302 -0.072687 0.074 Uiso 1 1 calc R U . . .
C11 C 0.2599(3) 0.5683(3) -0.0750(2) 0.0563(7) Uani 1 1 d . . . . .
H8 H 0.248947 0.610591 -0.147061 0.068 Uiso 1 1 calc R U . . .
C12 C 0.3294(2) 0.5873(2) -0.0129(2) 0.0467(6) Uani 1 1 d . . . . .
C13 C 0.3461(2) 0.5212(2) 0.09570(19) 0.0423(5) Uani 1 1 d . . . . .
C14 C 0.3861(3) 0.6671(2) -0.0529(2) 0.0529(7) Uani 1 1 d . . . . .
H9 H 0.379006 0.711178 -0.124508 0.063 Uiso 1 1 calc R U . . .
C15 C 0.4514(3) 0.6799(2) 0.0132(2) 0.0524(6) Uani 1 1 d . . . . .
H10 H 0.489779 0.732148 -0.012566 0.063 Uiso 1 1 calc R U . . .
C16 C 0.4598(2) 0.6132(2) 0.1208(2) 0.0479(6) Uani 1 1 d . . . . .
H11 H 0.503133 0.623677 0.165589 0.057 Uiso 1 1 calc R U . . .
C17 C 0.6875(3) 0.3252(3) 0.3536(2) 0.0699(9) Uani 1 1 d . . . . .
C18 C 0.7990(3) 0.2315(4) 0.3516(3) 0.0890(13) Uani 1 1 d . . . . .
H12 H 0.794752 0.169212 0.342153 0.107 Uiso 1 1 calc R U . . .
C19 C 0.9130(4) 0.2316(5) 0.3635(3) 0.1150(19) Uani 1 1 d . . . . .
H13 H 0.985847 0.168320 0.364270 0.138 Uiso 1 1 calc R U . . .
C20 C 0.9208(4) 0.3253(6) 0.3745(4) 0.124(2) Uani 1 1 d . . . . .
H14 H 0.998939 0.325685 0.379448 0.149 Uiso 1 1 calc R U . . .
C21 C 0.8170(4) 0.4166(5) 0.3782(3) 0.0999(14) Uani 1 1 d . . . . .
H15 H 0.824048 0.477954 0.387276 0.120 Uiso 1 1 calc R U . . .
C22 C 0.6965(3) 0.4179(3) 0.3682(2) 0.0670(8) Uani 1 1 d . . . . .
C23 C 0.5915(3) 0.5155(3) 0.3747(2) 0.0606(8) Uani 1 1 d . . . . .
H16 H 0.608925 0.569192 0.388989 0.073 Uiso 1 1 calc R U . . .
C24 C 0.3793(3) 0.6418(2) 0.3654(2) 0.0515(6) Uani 1 1 d . . . . .
C25 C 0.3960(4) 0.7291(3) 0.3788(2) 0.0696(9) Uani 1 1 d . . . . .
H17 H 0.476554 0.723636 0.385537 0.084 Uiso 1 1 calc R U . . .
C26 C 0.2939(5) 0.8259(3) 0.3825(3) 0.0828(11) Uani 1 1 d . . . . .
H18 H 0.307664 0.884530 0.391177 0.099 Uiso 1 1 calc R U . . .
C27 C 0.1748(5) 0.8376(3) 0.3737(3) 0.0826(12) Uani 1 1 d . . . . .
H19 H 0.108230 0.903300 0.376859 0.099 Uiso 1 1 calc R U . . .
C28 C 0.1519(3) 0.7499(3) 0.3599(2) 0.0639(8) Uani 1 1 d . . . . .
C29 C 0.2537(3) 0.6540(2) 0.35338(19) 0.0496(6) Uani 1 1 d . . . . .
C30 C 0.0323(3) 0.7523(3) 0.3531(3) 0.0772(10) Uani 1 1 d . . . . .
H20 H -0.038256 0.814211 0.357878 0.093 Uiso 1 1 calc R U . . .
C31 C 0.0204(3) 0.6632(4) 0.3395(3) 0.0777(10) Uani 1 1 d . . . . .
H21 H -0.058250 0.663483 0.335607 0.093 Uiso 1 1 calc R U . . .
C32 C 0.1263(3) 0.5719(3) 0.3315(2) 0.0639(8) Uani 1 1 d . . . . .
H22 H 0.116463 0.512070 0.321651 0.077 Uiso 1 1 calc R U . . .
C33 C -0.0546(3) 0.8166(3) -0.1461(2) 0.0582(7) Uani 1 1 d . . . . .
C34 C -0.0119(3) 0.6943(3) 0.0773(3) 0.0559(7) Uani 1 1 d . . . . .
C35 C 0.0216(2) 0.8340(3) -0.0857(2) 0.0510(6) Uani 1 1 d . . . . .
C36 C 0.0392(2) 0.7787(2) 0.0194(2) 0.0494(6) Uani 1 1 d . . . . .
C37 C 0.3081(2) 1.1011(2) -0.0752(2) 0.0499(6) Uani 1 1 d . . . . .
C38 C 0.3251(2) 1.0459(2) 0.0306(2) 0.0490(6) Uani 1 1 d . . . . .
C39 C 0.3519(3) 1.1903(3) -0.1337(3) 0.0622(7) Uani 1 1 d . . . . .
C40 C 0.3850(3) 1.0766(3) 0.0918(2) 0.0566(7) Uani 1 1 d . . . . .

loop_
_atom_site_aniso_label
_atom_site_aniso_U_11
_atom_site_aniso_U_22
_atom_site_aniso_U_33
_atom_site_aniso_U_23
_atom_site_aniso_U_13
_atom_site_aniso_U_12
Ni1 0.0446(2) 0.0475(2) 0.0435(2) -0.02062(16) 0.00407(14) -0.02091(16)
Fe1 0.0592(2) 0.0451(2) 0.0381(2) -0.01557(16) 0.00048(16) -0.02898(19)
S1 0.0575(4) 0.0624(4) 0.0462(4) -0.0219(3) 0.0008(3) -0.0297(3)
S2 0.0537(4) 0.0541(4) 0.0460(4) -0.0206(3) 0.0047(3) -0.0271(3)
S3 0.0600(4) 0.0682(5) 0.0426(4) -0.0188(3) 0.0045(3) -0.0375(4)
S4 0.0629(4) 0.0575(4) 0.0433(4) -0.0194(3) 0.0019(3) -0.0314(3)
O1 0.0918(14) 0.0546(11) 0.0368(9) -0.0159(8) 0.0039(9) -0.0426(10)
O2 0.0691(13) 0.0580(12) 0.0644(14) -0.0209(10) -0.0040(10) -0.0179(10)
N1 0.0576(12) 0.0480(12) 0.0371(11) -0.0180(9) 0.0033(9) -0.0299(10)
N2 0.0510(11) 0.0433(11) 0.0391(11) -0.0171(9) 0.0069(9) -0.0244(9)
N3 0.0628(13) 0.0544(12) 0.0368(11) -0.0159(9) 0.0007(9) -0.0369(11)
N4 0.0593(13) 0.0534(13) 0.0435(12) -0.0197(10) 0.0044(9) -0.0298(11)
N5 0.0815(19) 0.117(2) 0.077(2) -0.0539(18) 0.0146(15) -0.0605(18)
N6 0.088(2) 0.082(2) 0.084(2) -0.0351(17) 0.0145(16) -0.0538(17)
N7 0.105(2) 0.103(3) 0.078(2) -0.0218(19) 0.0117(19) -0.076(2)
N8 0.0779(18) 0.099(2) 0.078(2) -0.0488(17) 0.0062(15) -0.0484(17)
C1 0.0689(17) 0.0451(14) 0.0421(14) -0.0160(11) 0.0077(12) -0.0335(13)
C2 0.102(2) 0.0618(18) 0.0427(15) -0.0189(13) 0.0107(15) -0.0481(17)
C3 0.126(3) 0.0640(19) 0.0490(18) -0.0113(15) 0.0118(18) -0.057(2)
C4 0.146(4) 0.0623(19) 0.061(2) -0.0155(16) 0.010(2) -0.069(2)
C5 0.130(3) 0.0590(18) 0.0552(18) -0.0205(15) 0.0050(18) -0.058(2)
C6 0.0777(19) 0.0493(15) 0.0448(14) -0.0178(12) 0.0044(13) -0.0361(14)
C7 0.0722(17) 0.0505(14) 0.0443(14) -0.0195(12) 0.0019(12) -0.0363(13)
C8 0.0549(14) 0.0455(13) 0.0389(13) -0.0174(11) 0.0045(11) -0.0225(12)
C9 0.0735(18) 0.0608(17) 0.0473(15) -0.0222(13) -0.0005(13) -0.0373(15)
C10 0.0742(19) 0.0690(19) 0.0491(16) -0.0263(14) -0.0089(14) -0.0307(16)
C11 0.0681(17) 0.0579(16) 0.0356(13) -0.0170(12) -0.0010(12) -0.0201(14)
C12 0.0503(14) 0.0454(13) 0.0391(13) -0.0179(11) 0.0075(10) -0.0149(11)
C13 0.0480(13) 0.0430(13) 0.0364(12) -0.0175(10) 0.0062(10) -0.0185(11)
C14 0.0574(15) 0.0463(14) 0.0438(14) -0.0130(11) 0.0111(12) -0.0177(12)
C15 0.0579(15) 0.0459(14) 0.0505(15) -0.0161(12) 0.0158(12) -0.0245(13)
C16 0.0519(14) 0.0464(14) 0.0489(15) -0.0181(11) 0.0051(11) -0.0250(12)
C17 0.068(2) 0.077(2) 0.0395(16) -0.0062(15) 0.0053(13) -0.0238(17)
C18 0.071(2) 0.099(3) 0.0472(18) -0.0119(18) 0.0089(15) -0.007(2)
C19 0.080(3) 0.143(5) 0.060(2) -0.014(3) 0.017(2) -0.019(3)
C20 0.057(2) 0.181(6) 0.089(3) -0.020(4) 0.016(2) -0.043(3)
C21 0.073(2) 0.135(4) 0.075(3) -0.014(2) 0.0063(19) -0.056(3)
C22 0.0579(17) 0.083(2) 0.0451(16) -0.0064(15) 0.0027(13) -0.0337(17)
C23 0.076(2) 0.0704(19) 0.0450(15) -0.0116(13) 0.0007(13) -0.0505(17)
C24 0.0789(18) 0.0494(14) 0.0349(13) -0.0151(11) 0.0011(12) -0.0358(14)
C25 0.115(3) 0.0646(19) 0.0509(17) -0.0247(14) 0.0017(16) -0.0544(19)
C26 0.144(4) 0.0548(19) 0.058(2) -0.0234(15) -0.005(2) -0.045(2)
C27 0.132(3) 0.0528(18) 0.0492(18) -0.0246(15) 0.001(2) -0.020(2)
C28 0.088(2) 0.0558(17) 0.0380(14) -0.0181(12) -0.0014(14) -0.0208(16)
C29 0.0714(17) 0.0441(14) 0.0339(12) -0.0151(10) 0.0005(11) -0.0243(13)
C30 0.072(2) 0.081(2) 0.0557(19) -0.0288(17) 0.0029(15) -0.0088(18)
C31 0.0602(19) 0.097(3) 0.068(2) -0.030(2) 0.0053(16) -0.0273(19)
C32 0.0607(17) 0.073(2) 0.0625(19) -0.0245(16) 0.0028(14) -0.0340(16)
C33 0.0553(16) 0.0736(19) 0.0576(17) -0.0328(15) 0.0089(13) -0.0324(15)
C34 0.0552(15) 0.0608(17) 0.0645(18) -0.0321(15) 0.0062(13) -0.0294(14)
C35 0.0436(13) 0.0577(16) 0.0598(17) -0.0303(13) 0.0038(12) -0.0218(12)
C36 0.0417(13) 0.0474(14) 0.0626(17) -0.0262(13) 0.0053(11) -0.0181(11)
C37 0.0465(13) 0.0568(16) 0.0523(15) -0.0228(12) 0.0066(11) -0.0266(12)
C38 0.0445(14) 0.0544(15) 0.0541(16) -0.0252(13) 0.0037(11) -0.0229(12)
C39 0.0640(17) 0.074(2) 0.0578(18) -0.0236(15) 0.0050(14) -0.0396(16)
C40 0.0539(15) 0.0685(18) 0.0563(17) -0.0320(15) 0.0084(13) -0.0275(14)

loop_
_atom_type_symbol
_atom_type_description
_atom_type_scat_dispersion_real
_atom_type_scat_dispersion_imag
_atom_type_scat_source
C C 0.0033 0.0016
;
International Tables for Crystallography
(Vol. C, Tables 4.2.6.8 and 6.1.1.4)
;
H H 0.0000 0.0000
;
International Tables for Crystallography
(Vol. C, Table 6.1.1.4)
;
N N 0.0061 0.0033
;
International Tables for Crystallography
(Vol. C, Tables 4.2.6.8 and 6.1.1.4)
;
O O 0.0106 0.0060
;
International Tables for Crystallography
(Vol. C, Tables 4.2.6.8 and 6.1.1.4)
;
Fe Fe 0.3463 0.8444
;
International Tables for Crystallography
(Vol. C, Tables 4.2.6.8 and 6.1.1.4)
;
Ni Ni 0.3393 1.1124
;
International Tables for Crystallography
(Vol. C, Tables 4.2.6.8 and 6.1.1.4)
;
S S 0.1246 0.1234
;
International Tables for Crystallography
(Vol. C, Tables 4.2.6.8 and 6.1.1.4)
;

loop_
_geom_angle_atom_site_label_1
_geom_angle_atom_site_label_2
_geom_angle_atom_site_label_3
_geom_angle
_geom_angle_site_symmetry_1
_geom_angle_site_symmetry_3
S3 Ni1 S2 178.20(3) . .
S3 Ni1 S4 92.30(3) . .
S2 Ni1 S4 87.47(3) . .
S3 Ni1 S1 87.78(3) . .
S2 Ni1 S1 92.43(3) . .
S4 Ni1 S1 179.39(3) . .
O2 Fe1 O1 94.18(10) . .
O2 Fe1 N1 100.26(9) . .
O1 Fe1 N1 87.15(8) . .
O2 Fe1 N3 87.69(9) . .
O1 Fe1 N3 108.32(8) . .
N1 Fe1 N3 162.17(8) . .
O2 Fe1 N4 163.36(9) . .
O1 Fe1 N4 85.80(9) . .
N1 Fe1 N4 96.35(8) . .
N3 Fe1 N4 76.59(9) . .
O2 Fe1 N2 93.71(9) . .
O1 Fe1 N2 162.19(8) . .
N1 Fe1 N2 75.73(8) . .
N3 Fe1 N2 87.93(8) . .
N4 Fe1 N2 91.15(8) . .
C35 S1 Ni1 103.10(10) . .
C36 S2 Ni1 103.35(10) . .
C37 S3 Ni1 103.77(10) . .
C38 S4 Ni1 103.56(10) . .
C1 O1 Fe1 131.08(17) . .
C17 O2 Fe1 134.4(2) . .
C7 N1 C8 119.3(2) . .
C7 N1 Fe1 123.24(18) . .
C8 N1 Fe1 116.73(16) . .
C16 N2 C13 118.0(2) . .
C16 N2 Fe1 127.49(18) . .
C13 N2 Fe1 114.44(16) . .
C23 N3 C24 120.5(2) . .
C23 N3 Fe1 123.9(2) . .
C24 N3 Fe1 115.44(16) . .
C32 N4 C29 118.0(3) . .
C32 N4 Fe1 125.8(2) . .
C29 N4 Fe1 116.18(18) . .
O1 C1 C2 120.2(2) . .
O1 C1 C6 121.9(2) . .
C2 C1 C6 117.9(2) . .
C3 C2 C1 121.3(3) . .
C3 C2 H1 119.3 . .
C1 C2 H1 119.3 . .
C2 C3 C4 120.8(3) . .
C2 C3 H2 119.6 . .
C4 C3 H2 119.6 . .
C5 C4 C3 119.6(3) . .
C5 C4 H3 120.2 . .
C3 C4 H3 120.2 . .
C4 C5 C6 121.0(3) . .
C4 C5 H4 119.5 . .
C6 C5 H4 119.5 . .
C5 C6 C1 119.3(3) . .
C5 C6 C7 116.7(3) . .
C1 C6 C7 124.0(2) . .
N1 C7 C6 126.1(2) . .
N1 C7 H5 117.0 . .
C6 C7 H5 117.0 . .
C9 C8 C13 119.5(2) . .
C9 C8 N1 125.7(2) . .
C13 C8 N1 114.8(2) . .
C8 C9 C10 119.8(3) . .
C8 C9 H6 120.1 . .
C10 C9 H6 120.1 . .
C11 C10 C9 121.4(3) . .
C11 C10 H7 119.3 . .
C9 C10 H7 119.3 . .
C10 C11 C12 120.5(3) . .
C10 C11 H8 119.7 . .
C12 C11 H8 119.7 . .
C14 C12 C13 117.4(3) . .
C14 C12 C11 123.9(3) . .
C13 C12 C11 118.6(3) . .
N2 C13 C12 122.5(2) . .
N2 C13 C8 117.4(2) . .
C12 C13 C8 120.1(2) . .
C15 C14 C12 119.8(3) . .
C15 C14 H9 120.1 . .
C12 C14 H9 120.1 . .
C14 C15 C16 119.0(3) . .
C14 C15 H10 120.5 . .
C16 C15 H10 120.5 . .
N2 C16 C15 123.2(3) . .
N2 C16 H11 118.4 . .
C15 C16 H11 118.4 . .
O2 C17 C22 122.6(3) . .
O2 C17 C18 118.8(4) . .
C22 C17 C18 118.6(4) . .
C19 C18 C17 120.5(5) . .
C19 C18 H12 119.7 . .
C17 C18 H12 119.7 . .
C18 C19 C20 120.4(5) . .
C18 C19 H13 119.8 . .
C20 C19 H13 119.8 . .
C21 C20 C19 121.4(5) . .
C21 C20 H14 119.3 . .
C19 C20 H14 119.3 . .
C20 C21 C22 119.6(5) . .
C20 C21 H15 120.2 . .
C22 C21 H15 120.2 . .
C17 C22 C23 124.0(3) . .
C17 C22 C21 119.4(4) . .
C23 C22 C21 116.5(4) . .
N3 C23 C22 126.9(3) . .
N3 C23 H16 116.6 . .
C22 C23 H16 116.6 . .
C25 C24 N3 126.8(3) . .
C25 C24 C29 118.3(3) . .
N3 C24 C29 114.9(2) . .
C24 C25 C26 120.6(4) . .
C24 C25 H17 119.7 . .
C26 C25 H17 119.7 . .
C27 C26 C25 122.0(3) . .
C27 C26 H18 119.0 . .
C25 C26 H18 119.0 . .
C26 C27 C28 119.8(3) . .
C26 C27 H19 120.1 . .
C28 C27 H19 120.1 . .
C29 C28 C30 117.4(3) . .
C29 C28 C27 118.5(3) . .
C30 C28 C27 124.1(3) . .
N4 C29 C28 122.7(3) . .
N4 C29 C24 116.6(2) . .
C28 C29 C24 120.7(3) . .
C31 C30 C28 119.4(3) . .
C31 C30 H20 120.3 . .
C28 C30 H20 120.3 . .
C30 C31 C32 119.7(3) . .
C30 C31 H21 120.1 . .
C32 C31 H21 120.1 . .
N4 C32 C31 122.8(3) . .
N4 C32 H22 118.6 . .
C31 C32 H22 118.6 . .
N5 C33 C35 179.2(3) . .
N6 C34 C36 178.3(3) . .
C36 C35 C33 122.0(3) . .
C36 C35 S1 120.5(2) . .
C33 C35 S1 117.6(2) . .
C35 C36 C34 122.2(3) . .
C35 C36 S2 120.6(2) . .
C34 C36 S2 117.2(2) . .
C38 C37 C39 123.0(3) . .
C38 C37 S3 120.3(2) . .
C39 C37 S3 116.7(2) . .
C37 C38 C40 121.9(3) . .
C37 C38 S4 120.0(2) . .
C40 C38 S4 118.1(2) . .
N7 C39 C37 177.2(4) . .
N8 C40 C38 178.9(3) . .

loop_
_geom_bond_atom_site_label_1
_geom_bond_atom_site_label_2
_geom_bond_distance
_geom_bond_site_symmetry_2
Ni1 S3 2.1340(8) .
Ni1 S2 2.1383(8) .
Ni1 S4 2.1421(8) .
Ni1 S1 2.1466(8) .
Fe1 O2 1.908(2) .
Fe1 O1 1.9278(19) .
Fe1 N1 2.097(2) .
Fe1 N3 2.131(2) .
Fe1 N4 2.136(2) .
Fe1 N2 2.195(2) .
S1 C35 1.718(3) .
S2 C36 1.715(3) .
S3 C37 1.715(3) .
S4 C38 1.720(3) .
O1 C1 1.309(3) .
O2 C17 1.305(4) .
N1 C7 1.302(3) .
N1 C8 1.420(3) .
N2 C16 1.322(3) .
N2 C13 1.361(3) .
N3 C23 1.301(4) .
N3 C24 1.414(4) .
N4 C32 1.321(4) .
N4 C29 1.369(3) .
N5 C33 1.137(4) .
N6 C34 1.139(4) .
N7 C39 1.137(4) .
N8 C40 1.145(4) .
C1 C2 1.396(4) .
C1 C6 1.413(4) .
C2 C3 1.365(4) .
C2 H1 0.9300 .
C3 C4 1.387(5) .
C3 H2 0.9300 .
C4 C5 1.357(5) .
C4 H3 0.9300 .
C5 C6 1.410(4) .
C5 H4 0.9300 .
C6 C7 1.422(4) .
C7 H5 0.9300 .
C8 C9 1.384(4) .
C8 C13 1.412(4) .
C9 C10 1.395(4) .
C9 H6 0.9300 .
C10 C11 1.357(4) .
C10 H7 0.9300 .
C11 C12 1.408(4) .
C11 H8 0.9300 .
C12 C14 1.403(4) .
C12 C13 1.405(4) .
C14 C15 1.361(4) .
C14 H9 0.9300 .
C15 C16 1.402(4) .
C15 H10 0.9300 .
C16 H11 0.9300 .
C17 C22 1.401(5) .
C17 C18 1.413(5) .
C18 C19 1.366(7) .
C18 H12 0.9300 .
C19 C20 1.382(8) .
C19 H13 0.9300 .
C20 C21 1.354(7) .
C20 H14 0.9300 .
C21 C22 1.428(5) .
C21 H15 0.9300 .
C22 C23 1.425(5) .
C23 H16 0.9300 .
C24 C25 1.363(4) .
C24 C29 1.434(4) .
C25 C26 1.388(5) .
C25 H17 0.9300 .
C26 C27 1.354(6) .
C26 H18 0.9300 .
C27 C28 1.411(5) .
C27 H19 0.9300 .
C28 C29 1.393(4) .
C28 C30 1.405(5) .
C30 C31 1.362(5) .
C30 H20 0.9300 .
C31 C32 1.389(5) .
C31 H21 0.9300 .
C32 H22 0.9300 .
C33 C35 1.431(4) .
C34 C36 1.436(4) .
C35 C36 1.349(4) .
C37 C38 1.358(4) .
C37 C39 1.429(4) .
C38 C40 1.432(4) .

loop_
_geom_torsion_atom_site_label_1
_geom_torsion_atom_site_label_2
_geom_torsion_atom_site_label_3
_geom_torsion_atom_site_label_4
_geom_torsion
_geom_torsion_site_symmetry_1
_geom_torsion_site_symmetry_2
_geom_torsion_site_symmetry_3
_geom_torsion_site_symmetry_4
Fe1 O1 C1 C2 161.0(2) . . . .
Fe1 O1 C1 C6 -19.7(4) . . . .
O1 C1 C2 C3 -177.2(3) . . . .
C6 C1 C2 C3 3.5(5) . . . .
C1 C2 C3 C4 -1.7(6) . . . .
C2 C3 C4 C5 -1.1(7) . . . .
C3 C4 C5 C6 2.1(7) . . . .
C4 C5 C6 C1 -0.3(6) . . . .
C4 C5 C6 C7 180.0(4) . . . .
O1 C1 C6 C5 178.3(3) . . . .
C2 C1 C6 C5 -2.4(5) . . . .
O1 C1 C6 C7 -2.0(5) . . . .
C2 C1 C6 C7 177.3(3) . . . .
C8 N1 C7 C6 -175.8(3) . . . .
Fe1 N1 C7 C6 14.5(4) . . . .
C5 C6 C7 N1 -177.4(3) . . . .
C1 C6 C7 N1 3.0(5) . . . .
C7 N1 C8 C9 19.0(4) . . . .
Fe1 N1 C8 C9 -170.6(2) . . . .
C7 N1 C8 C13 -161.2(2) . . . .
Fe1 N1 C8 C13 9.2(3) . . . .
C13 C8 C9 C10 2.1(4) . . . .
N1 C8 C9 C10 -178.1(3) . . . .
C8 C9 C10 C11 0.7(5) . . . .
C9 C10 C11 C12 -2.2(5) . . . .
C10 C11 C12 C14 179.4(3) . . . .
C10 C11 C12 C13 0.8(4) . . . .
C16 N2 C13 C12 -2.3(4) . . . .
Fe1 N2 C13 C12 176.04(19) . . . .
C16 N2 C13 C8 177.5(2) . . . .
Fe1 N2 C13 C8 -4.2(3) . . . .
C14 C12 C13 N2 3.0(4) . . . .
C11 C12 C13 N2 -178.3(2) . . . .
C14 C12 C13 C8 -176.7(2) . . . .
C11 C12 C13 C8 2.0(4) . . . .
C9 C8 C13 N2 176.8(2) . . . .
N1 C8 C13 N2 -3.0(3) . . . .
C9 C8 C13 C12 -3.4(4) . . . .
N1 C8 C13 C12 176.7(2) . . . .
C13 C12 C14 C15 -1.6(4) . . . .
C11 C12 C14 C15 179.8(2) . . . .
C12 C14 C15 C16 -0.5(4) . . . .
C13 N2 C16 C15 0.1(4) . . . .
Fe1 N2 C16 C15 -178.03(18) . . . .
C14 C15 C16 N2 1.3(4) . . . .
Fe1 O2 C17 C22 5.9(5) . . . .
Fe1 O2 C17 C18 -174.2(2) . . . .
O2 C17 C18 C19 179.9(3) . . . .
C22 C17 C18 C19 -0.1(5) . . . .
C17 C18 C19 C20 -2.0(6) . . . .
C18 C19 C20 C21 2.8(8) . . . .
C19 C20 C21 C22 -1.5(7) . . . .
O2 C17 C22 C23 1.9(5) . . . .
C18 C17 C22 C23 -178.1(3) . . . .
O2 C17 C22 C21 -178.6(3) . . . .
C18 C17 C22 C21 1.4(5) . . . .
C20 C21 C22 C17 -0.6(6) . . . .
C20 C21 C22 C23 178.9(4) . . . .
C24 N3 C23 C22 -176.3(3) . . . .
Fe1 N3 C23 C22 -0.7(4) . . . .
C17 C22 C23 N3 -4.1(5) . . . .
C21 C22 C23 N3 176.5(3) . . . .
C23 N3 C24 C25 0.7(4) . . . .
Fe1 N3 C24 C25 -175.2(2) . . . .
C23 N3 C24 C29 -178.8(2) . . . .
Fe1 N3 C24 C29 5.3(3) . . . .
N3 C24 C25 C26 -178.4(3) . . . .
C29 C24 C25 C26 1.1(4) . . . .
C24 C25 C26 C27 0.4(5) . . . .
C25 C26 C27 C28 -0.3(5) . . . .
C26 C27 C28 C29 -1.4(5) . . . .
C26 C27 C28 C30 178.1(3) . . . .
C32 N4 C29 C28 -2.4(4) . . . .
Fe1 N4 C29 C28 179.2(2) . . . .
C32 N4 C29 C24 176.4(2) . . . .
Fe1 N4 C29 C24 -1.9(3) . . . .
C30 C28 C29 N4 2.3(4) . . . .
C27 C28 C29 N4 -178.2(3) . . . .
C30 C28 C29 C24 -176.5(3) . . . .
C27 C28 C29 C24 2.9(4) . . . .
C25 C24 C29 N4 178.3(2) . . . .
N3 C24 C29 N4 -2.2(3) . . . .
C25 C24 C29 C28 -2.8(4) . . . .
N3 C24 C29 C28 176.7(2) . . . .
C29 C28 C30 C31 -0.7(5) . . . .
C27 C28 C30 C31 179.9(3) . . . .
C28 C30 C31 C32 -0.6(5) . . . .
C29 N4 C32 C31 1.0(4) . . . .
Fe1 N4 C32 C31 179.2(2) . . . .
C30 C31 C32 N4 0.5(5) . . . .
Ni1 S1 C35 C36 -2.5(2) . . . .
Ni1 S1 C35 C33 176.3(2) . . . .
C33 C35 C36 C34 3.3(4) . . . .
S1 C35 C36 C34 -178.0(2) . . . .
C33 C35 C36 S2 -176.7(2) . . . .
S1 C35 C36 S2 2.1(3) . . . .
Ni1 S2 C36 C35 -0.5(2) . . . .
Ni1 S2 C36 C34 179.56(19) . . . .
Ni1 S3 C37 C38 1.2(2) . . . .
Ni1 S3 C37 C39 -178.8(2) . . . .
C39 C37 C38 C40 2.2(4) . . . .
S3 C37 C38 C40 -177.8(2) . . . .
C39 C37 C38 S4 -179.7(2) . . . .
S3 C37 C38 S4 0.3(3) . . . .
Ni1 S4 C38 C37 -1.7(2) . . . .
Ni1 S4 C38 C40 176.52(18) . . . .
